data_4108303
loop_
_publ_author_name
'Akio Ojida'
'Ippei Takashima'
'Takahiro Kohira'
'Hiroshi Nonaka'
'Itaru Hamachi'

_publ_section_title
;
 Turn-On Fluorescence Sensing of Nucleoside Polyphosphates Using a
 Xanthene-Based Zn(II) Complex Chemosensor
;
_journal_name_full 'Journal of the American Chemical Society'
_journal_page_first 12095
_journal_page_last 12101
_journal_paper_doi 10.1021/ja803262w
_journal_volume 130
_journal_year 2008
_chemical_formula_moiety 'C39 H40 Cl2 N6 O15 Zn2 '
_chemical_formula_sum 'C39 H40 Cl2 N6 O15 Zn2'
_chemical_formula_weight 1034.44
_space_group_IT_number 14
_symmetry_cell_setting monoclinic
_symmetry_Int_Tables_number 14
_symmetry_space_group_name_Hall '-P 2ybc'
_symmetry_space_group_name_H-M 'P 1 21/c 1'
_cell_angle_alpha 90.0000
_cell_angle_beta 93.196(6)
_cell_angle_gamma 90.0000
_cell_formula_units_Z 4
_cell_length_a 15.406(2)
_cell_length_b 12.3503(13)
_cell_length_c 21.961(2)
_cell_measurement_reflns_used 60082
_cell_measurement_temperature 123.0
_cell_measurement_theta_max 27.5
_cell_measurement_theta_min 3.1
_cell_volume 4172.0(8)
_computing_cell_refinement PROCESS-AUTO
_computing_data_collection PROCESS-AUTO
_computing_data_reduction CrystalStructure
_computing_publication_material 'CrystalStructure 3.8'
_computing_structure_refinement CRYSTALS
_computing_structure_solution SIR92
_diffrn_measured_fraction_theta_full 0.995
_diffrn_measured_fraction_theta_max 0.995
_diffrn_measurement_device_type RAPID-HR
_diffrn_radiation_type 'Mo K\a'
_diffrn_radiation_wavelength 0.71075
_diffrn_reflns_av_R_equivalents 0.035
_diffrn_reflns_limit_h_max 19
_diffrn_reflns_limit_h_min -19
_diffrn_reflns_limit_k_max 16
_diffrn_reflns_limit_k_min -15
_diffrn_reflns_limit_l_max 28
_diffrn_reflns_limit_l_min -28
_diffrn_reflns_number 67223
_diffrn_reflns_theta_full 27.47
_diffrn_reflns_theta_max 27.47
_exptl_absorpt_coefficient_mu 1.357
_exptl_absorpt_correction_type none
_exptl_crystal_colour colorless
_exptl_crystal_density_diffrn 1.647
_exptl_crystal_description needle
_exptl_crystal_F_000 2120.00
_exptl_crystal_size_max 0.30
_exptl_crystal_size_mid 0.10
_exptl_crystal_size_min 0.10
_refine_diff_density_max 11.00
_refine_diff_density_min -8.31
_refine_ls_extinction_coef 572(15)
_refine_ls_extinction_method 'Larson (1970) Crystallographic Computing eq. 22'
_refine_ls_goodness_of_fit_ref 2.994
_refine_ls_hydrogen_treatment refall
_refine_ls_number_parameters 618
_refine_ls_number_reflns 67223
_refine_ls_R_factor_gt 0.0541
_refine_ls_shift/su_max 0.0071
_refine_ls_structure_factor_coef Fsqd
_refine_ls_weighting_details 'w = 1/\s^2^(Fo^2^)'
_refine_ls_weighting_scheme sigma
_refine_ls_wR_factor_ref 0.1306
_reflns_number_gt 54668
_reflns_number_total 9493
_reflns_threshold_expression F^2^>2.0\s(F^2^)
_cod_data_source_file ja803262w-file001.cif
_cod_data_source_block '_kgnf2'
_cod_original_cell_volume 4172.0(9)
_cod_original_formula_sum 'C39 H40 Cl2 N6 O15 Zn2 '
_cod_database_code 4108303

loop_
_symmetry_equiv_pos_site_id
_symmetry_equiv_pos_as_xyz
1 +X,+Y,+Z
2 -X,1/2+Y,1/2-Z
3 -X,-Y,-Z
4 +X,1/2-Y,1/2+Z

loop_
_atom_site_label
_atom_site_type_symbol
_atom_site_fract_x
_atom_site_fract_y
_atom_site_fract_z
_atom_site_U_iso_or_equiv
_atom_site_adp_type
_atom_site_occupancy
_atom_site_symmetry_multiplicity
_atom_site_calc_flag
_atom_site_refinement_flags
Zn(1) Zn 0.688380(10) 0.219520(10) 0.302530(10) 0.01988(4) Uani 1.00 1 d .
Zn(2) Zn 0.906390(10) 0.237480(10) 0.338840(10) 0.01542(3) Uani 1.00 1 d .
Cl(1) Cl 0.80724(2) -0.23751(3) 0.448990(10) 0.03005(9) Uani 1.00 1 d P
Cl(2) Cl 0.68763(4) 0.06053(4) 0.59580(2) 0.06329(16) Uani 1.00 1 d .
O(1) O 0.54831(7) -0.12959(8) 0.13900(5) 0.0308(2) Uani 1.00 1 d .
O(2) O 1.12005(6) -0.11838(6) 0.20319(4) 0.0203(2) Uani 1.00 1 d .
O(3) O 0.83306(6) 0.00776(7) 0.17684(4) 0.0199(2) Uani 1.00 1 d .
O(4) O 0.80455(6) 0.15490(6) 0.30920(4) 0.0183(2) Uani 1.00 1 d .
O(5) O 0.72450(7) 0.35618(7) 0.25720(5) 0.0335(2) Uani 1.00 1 d .
O(6) O 0.89585(8) -0.26192(10) 0.43761(6) 0.0534(4) Uani 1.00 1 d .
O(7) O 0.74973(10) -0.27794(14) 0.40261(6) 0.0852(5) Uani 1.00 1 d .
O(8) O 0.78697(7) -0.28210(8) 0.50776(4) 0.0311(2) Uani 1.00 1 d .
O(9) O 0.80063(10) -0.12106(10) 0.45140(6) 0.0604(4) Uani 1.00 1 d .
O(10) O 0.7404(2) 0.0080(2) 0.55801(9) 0.2295(14) Uani 1.00 1 d .
O(11) O 0.59966(11) 0.08001(12) 0.57221(7) 0.0811(5) Uani 1.00 1 d .
O(12) O 0.68178(11) 0.00960(11) 0.65395(6) 0.0716(4) Uani 1.00 1 d .
O(13) O 0.72495(14) 0.16818(16) 0.60927(11) 0.1324(9) Uani 1.00 1 d .
O(14) O 0.4254(2) 0.1508(3) 0.5024(2) 0.345(2) Uani 1.00 1 d .
O(15) O 0.60937(9) -0.30862(12) 0.53015(6) 0.0584(4) Uani 1.00 1 d .
N(1) N 0.61882(7) 0.09610(8) 0.35851(5) 0.0203(2) Uani 1.00 1 d .
N(2) N 0.57885(8) 0.19149(8) 0.24690(5) 0.0226(2) Uani 1.00 1 d .
N(3) N 0.66346(8) 0.30618(9) 0.38144(5) 0.0235(3) Uani 1.00 1 d .
N(4) N 0.97315(7) 0.11621(8) 0.40441(5) 0.0180(2) Uani 1.00 1 d .
N(5) N 1.02608(7) 0.21268(8) 0.30266(5) 0.0181(2) Uani 1.00 1 d .
N(6) N 0.89474(7) 0.30715(8) 0.42575(5) 0.0193(2) Uani 1.00 1 d .
C(1) C 0.65904(9) -0.03781(9) 0.28097(6) 0.0201(3) Uani 1.00 1 d .
C(2) C 0.59671(9) -0.07980(9) 0.23949(6) 0.0225(3) Uani 1.00 1 d .
C(3) C 0.61158(9) -0.08711(10) 0.17723(6) 0.0222(3) Uani 1.00 1 d .
C(4) C 0.69106(9) -0.05491(10) 0.15713(6) 0.0217(3) Uani 1.00 1 d .
C(5) C 0.98049(9) -0.03837(9) 0.19032(5) 0.0176(3) Uani 1.00 1 d .
C(6) C 1.05339(9) -0.06741(9) 0.22746(6) 0.0171(3) Uani 1.00 1 d .
C(7) C 1.05078(9) -0.04991(9) 0.29108(6) 0.0179(3) Uani 1.00 1 d .
C(8) C 0.97592(9) -0.01351(9) 0.31572(5) 0.0167(3) Uani 1.00 1 d .
C(9) C 0.81315(9) 0.03818(9) 0.30347(6) 0.0171(3) Uani 1.00 1 d .
C(10) C 0.74087(9) -0.00616(9) 0.26203(6) 0.0180(3) Uani 1.00 1 d .
C(11) C 0.75439(9) -0.01623(9) 0.19976(6) 0.0180(3) Uani 1.00 1 d .
C(12) C 0.90574(9) -0.00545(9) 0.21661(6) 0.0165(3) Uani 1.00 1 d .
C(13) C 0.89928(9) 0.00726(9) 0.27956(6) 0.0169(3) Uani 1.00 1 d .
C(14) C 0.63798(9) -0.02071(10) 0.34628(6) 0.0216(3) Uani 1.00 1 d .
C(15) C 0.52706(9) 0.12047(11) 0.34137(6) 0.0243(3) Uani 1.00 1 d .
C(16) C 0.51240(9) 0.14548(10) 0.27417(6) 0.0211(3) Uani 1.00 1 d .
C(17) C 0.43233(10) 0.12864(10) 0.24284(7) 0.0286(3) Uani 1.00 1 d .
C(18) C 0.42088(10) 0.15903(11) 0.18323(7) 0.0318(4) Uani 1.00 1 d .
C(19) C 0.49028(11) 0.20293(11) 0.15436(7) 0.0322(4) Uani 1.00 1 d .
C(20) C 0.56811(10) 0.21764(10) 0.18711(6) 0.0273(3) Uani 1.00 1 d .
C(21) C 0.64037(10) 0.12629(10) 0.42237(6) 0.0265(3) Uani 1.00 1 d .
C(22) C 0.64016(10) 0.24836(11) 0.42988(6) 0.0249(3) Uani 1.00 1 d P
C(23) C 0.61737(11) 0.29759(12) 0.48299(7) 0.0353(4) Uani 1.00 1 d .
C(24) C 0.61861(11) 0.40919(12) 0.48686(7) 0.0388(4) Uani 1.00 1 d .
C(25) C 0.64162(11) 0.46923(12) 0.43697(7) 0.0352(4) Uani 1.00 1 d .
C(26) C 0.66385(10) 0.41513(11) 0.38515(7) 0.0283(3) Uani 1.00 1 d .
C(27) C 0.97600(9) 0.00043(9) 0.38424(6) 0.0199(3) Uani 1.00 1 d .
C(28) C 1.06095(9) 0.16428(10) 0.40795(6) 0.0221(3) Uani 1.00 1 d .
C(29) C 1.09022(9) 0.19040(10) 0.34517(6) 0.0213(3) Uani 1.00 1 d .
C(30) C 1.17693(10) 0.19107(11) 0.33179(7) 0.0312(4) Uani 1.00 1 d .
C(31) C 1.19739(11) 0.21124(12) 0.27263(8) 0.0395(4) Uani 1.00 1 d .
C(32) C 1.13178(11) 0.22462(11) 0.22815(7) 0.0335(4) Uani 1.00 1 d .
C(33) C 1.04620(10) 0.22514(10) 0.24434(6) 0.0239(3) Uani 1.00 1 d .
C(34) C 0.93325(10) 0.12665(10) 0.46311(5) 0.0252(3) Uani 1.00 1 d .
C(35) C 0.90593(10) 0.24206(10) 0.47490(6) 0.0229(3) Uani 1.00 1 d .
C(36) C 0.89466(11) 0.27786(12) 0.53363(6) 0.0318(4) Uani 1.00 1 d .
C(37) C 0.87174(11) 0.38539(12) 0.54154(6) 0.0367(4) Uani 1.00 1 d .
C(38) C 0.86221(11) 0.45318(11) 0.49215(7) 0.0317(4) Uani 1.00 1 d .
C(39) C 0.87300(9) 0.41114(10) 0.43496(6) 0.0242(3) Uani 1.00 1 d .
H(1) H 0.5423 -0.0981 0.2507 0.027 Uiso 1.00 1 c R
H(2) H 0.7064 -0.0556 0.1144 0.026 Uiso 1.00 1 c R
H(3) H 0.9784 -0.0478 0.1465 0.021 Uiso 1.00 1 c R
H(4) H 1.1015 -0.0707 0.3182 0.022 Uiso 1.00 1 c R
H(5) H 0.8102 0.0071 0.3455 0.020 Uiso 1.00 1 c R
H(6) H 0.5884 -0.0643 0.3582 0.026 Uiso 1.00 1 c R
H(7) H 0.6864 -0.0413 0.3742 0.026 Uiso 1.00 1 c R
H(8) H 0.5098 0.1887 0.3601 0.029 Uiso 1.00 1 c R
H(9) H 0.4858 0.0617 0.3501 0.029 Uiso 1.00 1 c R
H(10) H 0.3885 0.0937 0.2663 0.035 Uiso 1.00 1 c R
H(11) H 0.3665 0.1553 0.1571 0.037 Uiso 1.00 1 c R
H(12) H 0.4840 0.2254 0.1098 0.038 Uiso 1.00 1 c R
H(13) H 0.6192 0.2491 0.1673 0.033 Uiso 1.00 1 c R
H(14) H 0.5968 0.0981 0.4465 0.031 Uiso 1.00 1 c R
H(15) H 0.7008 0.1041 0.4315 0.032 Uiso 1.00 1 c R
H(16) H 0.6040 0.2507 0.5222 0.044 Uiso 1.00 1 c R
H(17) H 0.5996 0.4499 0.5197 0.047 Uiso 1.00 1 c R
H(18) H 0.6428 0.5509 0.4377 0.041 Uiso 1.00 1 c R
H(19) H 0.6844 0.4574 0.3495 0.034 Uiso 1.00 1 c R
H(20) H 1.0270 -0.0335 0.4034 0.023 Uiso 1.00 1 c R
H(21) H 0.9250 -0.0345 0.4024 0.023 Uiso 1.00 1 c R
H(22) H 1.1012 0.1187 0.4274 0.026 Uiso 1.00 1 c R
H(23) H 1.0602 0.2317 0.4314 0.026 Uiso 1.00 1 c R
H(24) H 1.2187 0.1741 0.3717 0.038 Uiso 1.00 1 c R
H(25) H 1.2585 0.2067 0.2649 0.048 Uiso 1.00 1 c R
H(26) H 1.1389 0.2315 0.1851 0.041 Uiso 1.00 1 c R
H(27) H 0.9964 0.2417 0.2143 0.030 Uiso 1.00 1 c R
H(28) H 0.9704 0.0967 0.4958 0.031 Uiso 1.00 1 c R
H(29) H 0.8814 0.0817 0.4628 0.029 Uiso 1.00 1 c R
H(30) H 0.9117 0.2203 0.5667 0.039 Uiso 1.00 1 c R
H(31) H 0.8593 0.4148 0.5821 0.045 Uiso 1.00 1 c R
H(32) H 0.8464 0.5273 0.4959 0.039 Uiso 1.00 1 c R
H(33) H 0.8660 0.4539 0.3992 0.029 Uiso 1.00 1 c R
H(34) H 0.5689 -0.1417 0.0976 0.038 Uiso 1.00 1 c R
H(35) H 0.7804 0.3685 0.2624 0.041 Uiso 1.00 1 c R
H(36) H 0.7064 0.3785 0.2244 0.040 Uiso 1.00 1 c R
H(37) H 0.4056 0.1860 0.4878 0.424 Uiso 1.00 1 c R
H(38) H 0.4526 0.1240 0.5258 0.424 Uiso 1.00 1 c R
H(39) H 0.6129 -0.2542 0.5514 0.071 Uiso 1.00 1 c R
H(40) H 0.6659 -0.3082 0.5244 0.070 Uiso 1.00 1 c R

loop_
_atom_site_aniso_label
_atom_site_aniso_U_11
_atom_site_aniso_U_22
_atom_site_aniso_U_33
_atom_site_aniso_U_12
_atom_site_aniso_U_13
_atom_site_aniso_U_23
Zn(1) 0.01593(9) 0.01778(8) 0.02603(8) 0.00130(6) 0.00213(6) 0.00363(6)
Zn(2) 0.01696(9) 0.01485(7) 0.01450(7) 0.00065(6) 0.00136(6) 0.00128(5)
Cl(1) 0.0278(2) 0.0405(2) 0.02169(16) -0.00215(15) -0.00059(15) 0.00248(14)
Cl(2) 0.0995(4) 0.0663(3) 0.0241(2) 0.0493(3) 0.0040(2) 0.00338(19)
O(1) 0.0217(5) 0.0356(5) 0.0346(5) -0.0093(4) -0.0036(4) 0.0007(4)
O(2) 0.0172(5) 0.0179(4) 0.0259(4) 0.0024(3) 0.0017(4) -0.0079(3)
O(3) 0.0148(5) 0.0261(4) 0.0184(4) -0.0003(3) -0.0019(3) 0.0043(3)
O(4) 0.0164(5) 0.0152(4) 0.0232(4) 0.0032(3) 0.0012(3) -0.0013(3)
O(5) 0.0206(5) 0.0352(5) 0.0436(6) -0.0054(4) -0.0088(4) 0.0221(4)
O(6) 0.0310(7) 0.0745(8) 0.0562(8) 0.0098(6) 0.0149(6) 0.0121(6)
O(7) 0.0664(11) 0.1557(15) 0.0328(7) -0.0647(10) -0.0038(7) -0.0201(8)
O(8) 0.0324(6) 0.0321(5) 0.0286(5) -0.0020(4) 0.0011(4) 0.0098(4)
O(9) 0.0779(11) 0.0406(6) 0.0642(8) 0.0046(6) 0.0167(7) 0.0232(6)
O(10) 0.340(4) 0.280(3) 0.0689(14) 0.239(3) 0.0167(19) -0.0355(16)
O(11) 0.1019(14) 0.0769(10) 0.0619(9) 0.0036(9) -0.0192(9) 0.0220(7)
O(12) 0.0963(12) 0.0727(9) 0.0432(7) -0.0194(8) -0.0202(8) 0.0246(6)
O(13) 0.1068(17) 0.0863(14) 0.211(2) -0.0101(12) 0.0667(16) 0.0330(14)
O(14) 0.356(5) 0.333(4) 0.370(5) -0.222(4) 0.241(4) -0.247(4)
O(15) 0.0372(8) 0.0863(10) 0.0518(7) 0.0161(7) 0.0054(6) -0.0020(7)
N(1) 0.0194(6) 0.0169(5) 0.0251(5) 0.0023(4) 0.0059(4) 0.0002(4)
N(2) 0.0210(6) 0.0180(5) 0.0291(6) 0.0035(4) 0.0039(5) -0.0004(4)
N(3) 0.0188(6) 0.0228(5) 0.0288(6) 0.0042(4) 0.0013(5) -0.0021(4)
N(4) 0.0230(6) 0.0156(4) 0.0152(4) 0.0048(4) 0.0005(4) -0.0012(3)
N(5) 0.0214(6) 0.0143(4) 0.0188(5) 0.0008(4) 0.0027(4) 0.0024(4)
N(6) 0.0251(6) 0.0182(5) 0.0146(4) 0.0029(4) 0.0015(4) 0.0016(4)
C(1) 0.0218(7) 0.0123(5) 0.0267(6) 0.0015(5) 0.0072(5) 0.0001(4)
C(2) 0.0163(7) 0.0136(5) 0.0382(7) -0.0019(4) 0.0080(6) 0.0044(5)
C(3) 0.0191(7) 0.0179(6) 0.0290(6) -0.0029(5) -0.0044(5) 0.0008(5)
C(4) 0.0207(7) 0.0221(6) 0.0219(6) -0.0029(5) -0.0017(5) 0.0046(5)
C(5) 0.0198(7) 0.0177(5) 0.0151(5) -0.0024(5) 0.0012(5) 0.0002(4)
C(6) 0.0171(7) 0.0118(5) 0.0223(6) 0.0010(4) 0.0013(5) -0.0007(4)
C(7) 0.0215(7) 0.0130(5) 0.0190(6) 0.0031(4) -0.0010(5) -0.0001(4)
C(8) 0.0226(7) 0.0110(5) 0.0162(5) 0.0000(4) -0.0006(5) -0.0003(4)
C(9) 0.0212(7) 0.0134(5) 0.0167(5) -0.0011(4) 0.0016(5) 0.0011(4)
C(10) 0.0200(7) 0.0138(5) 0.0204(6) -0.0001(4) 0.0035(5) 0.0028(4)
C(11) 0.0187(7) 0.0134(5) 0.0217(6) 0.0004(4) 0.0000(5) 0.0068(4)
C(12) 0.0159(7) 0.0149(5) 0.0182(5) 0.0013(4) -0.0023(5) 0.0039(4)
C(13) 0.0176(7) 0.0123(5) 0.0209(6) 0.0007(4) 0.0015(5) -0.0017(4)
C(14) 0.0215(7) 0.0153(5) 0.0287(7) 0.0000(5) 0.0065(5) 0.0035(5)
C(15) 0.0173(7) 0.0232(6) 0.0328(7) 0.0014(5) 0.0060(6) 0.0009(5)
C(16) 0.0185(7) 0.0176(6) 0.0272(6) 0.0032(5) 0.0004(5) -0.0025(5)
C(17) 0.0223(8) 0.0215(6) 0.0418(8) 0.0024(5) -0.0006(6) -0.0004(6)
C(18) 0.0309(9) 0.0238(6) 0.0389(8) 0.0041(6) -0.0134(7) -0.0038(6)
C(19) 0.0403(10) 0.0280(7) 0.0272(7) 0.0040(6) -0.0095(7) -0.0007(6)
C(20) 0.0290(8) 0.0227(6) 0.0303(7) 0.0022(5) 0.0035(6) 0.0000(5)
C(21) 0.0310(9) 0.0255(6) 0.0231(6) -0.0012(5) 0.0031(6) 0.0011(5)
C(22) 0.0237(8) 0.0239(6) 0.0270(6) 0.0014(5) 0.0007(5) -0.0010(5)
C(23) 0.0431(10) 0.0350(8) 0.0278(7) 0.0039(7) 0.0024(7) -0.0029(6)
C(24) 0.0437(10) 0.0376(8) 0.0342(8) 0.0086(7) -0.0050(7) -0.0079(7)
C(25) 0.0367(10) 0.0266(7) 0.0413(8) 0.0044(6) -0.0053(7) -0.0091(6)
C(26) 0.0265(8) 0.0221(6) 0.0363(8) 0.0042(5) 0.0005(6) -0.0021(5)
C(27) 0.0273(8) 0.0143(5) 0.0177(6) 0.0049(5) -0.0022(5) 0.0008(4)
C(28) 0.0227(7) 0.0225(6) 0.0204(6) 0.0047(5) -0.0057(5) -0.0018(5)
C(29) 0.0210(7) 0.0139(5) 0.0290(6) 0.0011(5) 0.0012(5) -0.0052(5)
C(30) 0.0235(8) 0.0260(7) 0.0443(8) 0.0030(6) 0.0034(7) -0.0039(6)
C(31) 0.0261(9) 0.0295(7) 0.0645(11) 0.0032(6) 0.0159(8) -0.0019(7)
C(32) 0.0450(10) 0.0231(7) 0.0348(8) 0.0028(6) 0.0216(7) 0.0032(5)
C(33) 0.0345(9) 0.0148(5) 0.0233(6) 0.0013(5) 0.0104(6) -0.0015(4)
C(34) 0.0443(9) 0.0213(6) 0.0104(5) 0.0090(6) 0.0047(6) 0.0041(4)
C(35) 0.0292(8) 0.0241(6) 0.0157(6) 0.0034(5) 0.0028(5) -0.0023(5)
C(36) 0.0441(10) 0.0353(8) 0.0160(6) 0.0121(6) 0.0020(6) 0.0006(5)
C(37) 0.0487(11) 0.0404(8) 0.0205(7) 0.0150(7) -0.0025(7) -0.0117(6)
C(38) 0.0372(9) 0.0252(7) 0.0326(7) 0.0095(6) 0.0020(7) -0.0084(6)
C(39) 0.0266(8) 0.0204(6) 0.0258(6) 0.0014(5) 0.0023(6) -0.0042(5)

loop_
_atom_type_symbol
_atom_type_description
_atom_type_scat_dispersion_real
_atom_type_scat_dispersion_imag
_atom_type_scat_source
C C 0.003 0.002
;
International Tables for Crystallography
(1992, Vol. C, Tables 4.2.6.8 and 6.1.1.4)
;
H H 0.000 0.000
;
International Tables for Crystallography
(1992, Vol. C, Table 6.1.1.4)
;
Cl Cl 0.148 0.159
;
International Tables for Crystallography
(1992, Vol. C, Tables 4.2.6.8 and 6.1.1.4)
;
N N 0.006 0.003
;
International Tables for Crystallography
(1992, Vol. C, Tables 4.2.6.8 and 6.1.1.4)
;
O O 0.011 0.006
;
International Tables for Crystallography
(1992, Vol. C, Tables 4.2.6.8 and 6.1.1.4)
;
Zn Zn 0.284 1.430
;
International Tables for Crystallography
(1992, Vol. C, Tables 4.2.6.8 and 6.1.1.4)
;

loop_
_geom_angle_atom_site_label_1
_geom_angle_atom_site_label_2
_geom_angle_atom_site_label_3
_geom_angle
_geom_angle_publ_flag
_geom_angle_site_symmetry_1
O(4) Zn(1) O(5) 95.74(3) yes .
O(4) Zn(1) N(1) 98.24(3) yes .
O(4) Zn(1) N(2) 133.81(3) yes .
O(4) Zn(1) N(3) 110.86(4) yes .
O(5) Zn(1) N(1) 165.04(4) yes .
O(5) Zn(1) N(2) 94.93(4) yes .
O(5) Zn(1) N(3) 92.77(4) yes .
N(1) Zn(1) N(2) 79.15(4) yes .
N(1) Zn(1) N(3) 77.31(4) yes .
N(2) Zn(1) N(3) 113.33(4) yes .
O(2) Zn(2) O(4) 99.72(3) yes 2_755
O(2) Zn(2) N(4) 158.67(3) yes 2_755
O(2) Zn(2) N(5) 96.62(3) yes 2_755
O(2) Zn(2) N(6) 91.64(3) yes 2_755
O(4) Zn(2) N(4) 101.13(3) yes .
O(4) Zn(2) N(5) 120.73(3) yes .
O(4) Zn(2) N(6) 114.03(4) yes .
N(4) Zn(2) N(5) 76.43(4) yes .
N(4) Zn(2) N(6) 75.82(3) yes .
N(5) Zn(2) N(6) 121.99(4) yes .
O(6) Cl(1) O(7) 111.55(8) yes .
O(6) Cl(1) O(8) 109.21(6) yes .
O(6) Cl(1) O(9) 106.61(8) yes .
O(7) Cl(1) O(8) 110.57(7) yes .
O(7) Cl(1) O(9) 109.76(9) yes .
O(8) Cl(1) O(9) 109.03(6) yes .
O(10) Cl(2) O(11) 116.22(13) yes .
O(10) Cl(2) O(12) 113.88(13) yes .
O(10) Cl(2) O(13) 108.30(16) yes .
O(11) Cl(2) O(12) 106.79(9) yes .
O(11) Cl(2) O(13) 105.66(10) yes .
O(12) Cl(2) O(13) 105.13(11) yes .
Zn(2) O(2) C(6) 116.91(7) yes 2_745
C(11) O(3) C(12) 116.20(9) yes .
Zn(1) O(4) Zn(2) 121.76(3) yes .
Zn(1) O(4) C(9) 119.02(7) yes .
Zn(2) O(4) C(9) 118.13(7) yes .
Zn(1) N(1) C(14) 116.51(8) yes .
Zn(1) N(1) C(15) 101.54(7) yes .
Zn(1) N(1) C(21) 104.98(7) yes .
C(14) N(1) C(15) 110.26(9) yes .
C(14) N(1) C(21) 112.23(9) yes .
C(15) N(1) C(21) 110.74(10) yes .
Zn(1) N(2) C(16) 115.31(8) yes .
Zn(1) N(2) C(20) 126.02(9) yes .
C(16) N(2) C(20) 118.64(12) yes .
Zn(1) N(3) C(22) 116.92(8) yes .
Zn(1) N(3) C(26) 124.11(9) yes .
C(22) N(3) C(26) 118.82(12) yes .
Zn(2) N(4) C(27) 117.34(7) yes .
Zn(2) N(4) C(28) 98.56(7) yes .
Zn(2) N(4) C(34) 107.52(7) yes .
C(27) N(4) C(28) 110.96(9) yes .
C(27) N(4) C(34) 111.40(9) yes .
C(28) N(4) C(34) 110.29(10) yes .
Zn(2) N(5) C(29) 113.46(8) yes .
Zn(2) N(5) C(33) 127.35(9) yes .
C(29) N(5) C(33) 118.95(11) yes .
Zn(2) N(6) C(35) 117.85(8) yes .
Zn(2) N(6) C(39) 124.03(8) yes .
C(35) N(6) C(39) 118.05(11) yes .
C(2) C(1) C(10) 120.63(12) yes .
C(2) C(1) C(14) 120.06(12) yes .
C(10) C(1) C(14) 119.24(11) yes .
C(1) C(2) C(3) 121.33(12) yes .
O(1) C(3) C(2) 118.55(12) yes .
O(1) C(3) C(4) 122.16(12) yes .
C(2) C(3) C(4) 119.25(12) yes .
C(3) C(4) C(11) 118.80(12) yes .
C(6) C(5) C(12) 119.63(11) yes .
O(2) C(6) C(5) 119.81(11) yes .
O(2) C(6) C(7) 121.90(11) yes .
C(5) C(6) C(7) 118.06(12) yes .
C(6) C(7) C(8) 120.53(11) yes .
C(7) C(8) C(13) 122.14(11) yes .
C(7) C(8) C(27) 118.26(11) yes .
C(13) C(8) C(27) 119.57(11) yes .
O(4) C(9) C(10) 110.24(9) yes .
O(4) C(9) C(13) 111.63(10) yes .
C(10) C(9) C(13) 109.56(10) yes .
C(1) C(10) C(9) 124.71(11) yes .
C(1) C(10) C(11) 116.70(11) yes .
C(9) C(10) C(11) 118.59(12) yes .
O(3) C(11) C(4) 115.24(11) yes .
O(3) C(11) C(10) 121.48(11) yes .
C(4) C(11) C(10) 123.23(12) yes .
O(3) C(12) C(5) 115.71(11) yes .
O(3) C(12) C(13) 120.52(11) yes .
C(5) C(12) C(13) 123.62(12) yes .
C(8) C(13) C(9) 125.28(11) yes .
C(8) C(13) C(12) 115.62(12) yes .
C(9) C(13) C(12) 119.08(11) yes .
N(1) C(14) C(1) 111.17(10) yes .
N(1) C(15) C(16) 112.33(11) yes .
N(2) C(16) C(15) 116.50(11) yes .
N(2) C(16) C(17) 121.29(12) yes .
C(15) C(16) C(17) 122.07(12) yes .
C(16) C(17) C(18) 119.75(13) yes .
C(17) C(18) C(19) 119.06(14) yes .
C(18) C(19) C(20) 119.05(13) yes .
N(2) C(20) C(19) 122.12(13) yes .
N(1) C(21) C(22) 110.72(10) yes .
N(3) C(22) C(21) 116.04(11) yes .
N(3) C(22) C(23) 121.76(12) yes .
C(21) C(22) C(23) 122.20(12) yes .
C(22) C(23) C(24) 119.28(14) yes .
C(23) C(24) C(25) 119.26(14) yes .
C(24) C(25) C(26) 118.65(13) yes .
N(3) C(26) C(25) 122.21(13) yes .
N(4) C(27) C(8) 113.82(9) yes .
N(4) C(28) C(29) 110.96(10) yes .
N(5) C(29) C(28) 115.53(11) yes .
N(5) C(29) C(30) 122.02(12) yes .
C(28) C(29) C(30) 122.44(12) yes .
C(29) C(30) C(31) 118.43(13) yes .
C(30) C(31) C(32) 119.60(15) yes .
C(31) C(32) C(33) 119.38(14) yes .
N(5) C(33) C(32) 121.20(12) yes .
N(4) C(34) C(35) 111.60(10) yes .
N(6) C(35) C(34) 116.67(10) yes .
N(6) C(35) C(36) 122.57(11) yes .
C(34) C(35) C(36) 120.75(11) yes .
C(35) C(36) C(37) 117.94(12) yes .
C(36) C(37) C(38) 120.13(12) yes .
C(37) C(38) C(39) 118.55(12) yes .
N(6) C(39) C(38) 122.72(12) yes .
C(3) O(1) H(34) 111.7 no .
Zn(1) O(5) H(35) 111.8 no .
Zn(1) O(5) H(36) 128.7 no .
H(35) O(5) H(36) 110.3 no .
H(37) O(14) H(38) 161.4 no .
H(39) O(15) H(40) 92.3 no .
C(1) C(2) H(1) 121.7 no .
C(3) C(2) H(1) 116.7 no .
C(3) C(4) H(2) 124.7 no .
C(11) C(4) H(2) 116.5 no .
C(6) C(5) H(3) 122.1 no .
C(12) C(5) H(3) 118.0 no .
C(6) C(7) H(4) 119.3 no .
C(8) C(7) H(4) 119.9 no .
O(4) C(9) H(5) 106.9 no .
C(10) C(9) H(5) 110.3 no .
C(13) C(9) H(5) 108.1 no .
N(1) C(14) H(6) 108.4 no .
N(1) C(14) H(7) 106.9 no .
C(1) C(14) H(6) 113.0 no .
C(1) C(14) H(7) 111.5 no .
H(6) C(14) H(7) 105.6 no .
N(1) C(15) H(8) 110.3 no .
N(1) C(15) H(9) 114.7 no .
C(16) C(15) H(8) 101.8 no .
C(16) C(15) H(9) 106.0 no .
H(8) C(15) H(9) 110.9 no .
C(16) C(17) H(10) 115.2 no .
C(18) C(17) H(10) 125.0 no .
C(17) C(18) H(11) 127.2 no .
C(19) C(18) H(11) 113.8 no .
C(18) C(19) H(12) 120.9 no .
C(20) C(19) H(12) 120.0 no .
N(2) C(20) H(13) 117.4 no .
C(19) C(20) H(13) 120.5 no .
N(1) C(21) H(14) 108.2 no .
N(1) C(21) H(15) 106.6 no .
C(22) C(21) H(14) 107.4 no .
C(22) C(21) H(15) 105.3 no .
H(14) C(21) H(15) 118.5 no .
C(22) C(23) H(16) 120.9 no .
C(24) C(23) H(16) 119.6 no .
C(23) C(24) H(17) 125.3 no .
C(25) C(24) H(17) 115.2 no .
C(24) C(25) H(18) 121.9 no .
C(26) C(25) H(18) 119.5 no .
N(3) C(26) H(19) 118.1 no .
C(25) C(26) H(19) 119.6 no .
N(4) C(27) H(20) 108.8 no .
N(4) C(27) H(21) 104.9 no .
C(8) C(27) H(20) 109.8 no .
C(8) C(27) H(21) 113.0 no .
H(20) C(27) H(21) 106.1 no .
N(4) C(28) H(22) 111.6 no .
N(4) C(28) H(23) 109.4 no .
C(29) C(28) H(22) 109.1 no .
C(29) C(28) H(23) 108.2 no .
H(22) C(28) H(23) 107.5 no .
C(29) C(30) H(24) 111.4 no .
C(31) C(30) H(24) 130.1 no .
C(30) C(31) H(25) 115.6 no .
C(32) C(31) H(25) 124.4 no .
C(31) C(32) H(26) 126.1 no .
C(33) C(32) H(26) 114.5 no .
N(5) C(33) H(27) 116.2 no .
C(32) C(33) H(27) 122.3 no .
N(4) C(34) H(28) 111.1 no .
N(4) C(34) H(29) 109.2 no .
C(35) C(34) H(28) 113.1 no .
C(35) C(34) H(29) 107.6 no .
H(28) C(34) H(29) 103.8 no .
C(35) C(36) H(30) 113.1 no .
C(37) C(36) H(30) 128.5 no .
C(36) C(37) H(31) 121.8 no .
C(38) C(37) H(31) 118.0 no .
C(37) C(38) H(32) 122.3 no .
C(39) C(38) H(32) 119.1 no .
N(6) C(39) H(33) 115.2 no .
C(38) C(39) H(33) 122.1 no .

loop_
_geom_bond_atom_site_label_1
_geom_bond_atom_site_label_2
_geom_bond_distance
_geom_bond_publ_flag
_geom_bond_site_symmetry_2
Zn(1) O(4) 1.9576(9) yes .
Zn(1) O(5) 2.0521(9) yes .
Zn(1) N(1) 2.2650(10) yes .
Zn(1) N(2) 2.0567(11) yes .
Zn(1) N(3) 2.0905(11) yes .
Zn(2) O(2) 2.0359(7) yes 2_755
Zn(2) O(4) 1.9523(8) yes .
Zn(2) N(4) 2.2824(10) yes .
Zn(2) N(5) 2.0709(11) yes .
Zn(2) N(6) 2.1104(11) yes .
Cl(1) O(6) 1.4335(12) yes .
Cl(1) O(7) 1.4040(14) yes .
Cl(1) O(8) 1.4531(9) yes .
Cl(1) O(9) 1.4430(12) yes .
Cl(2) O(10) 1.358(3) yes .
Cl(2) O(11) 1.4439(17) yes .
Cl(2) O(12) 1.4309(14) yes .
Cl(2) O(13) 1.472(2) yes .
O(1) C(3) 1.3561(16) yes .
O(2) C(6) 1.3402(16) yes .
O(3) C(11) 1.3704(16) yes .
O(3) C(12) 1.3907(15) yes .
O(4) C(9) 1.4537(13) yes .
N(1) C(14) 1.4998(15) yes .
N(1) C(15) 1.4736(17) yes .
N(1) C(21) 1.4711(16) yes .
N(2) C(16) 1.3409(18) yes .
N(2) C(20) 1.3533(17) yes .
N(3) C(22) 1.3465(17) yes .
N(3) C(26) 1.3480(17) yes .
N(4) C(27) 1.4983(15) yes .
N(4) C(28) 1.4753(17) yes .
N(4) C(34) 1.4645(16) yes .
N(5) C(29) 1.3494(16) yes .
N(5) C(33) 1.3433(17) yes .
N(6) C(35) 1.3492(16) yes .
N(6) C(39) 1.3454(16) yes .
C(1) C(2) 1.3868(18) yes .
C(1) C(10) 1.4048(19) yes .
C(1) C(14) 1.5030(18) yes .
C(2) C(3) 1.4018(18) yes .
C(3) C(4) 1.3830(19) yes .
C(4) C(11) 1.3981(18) yes .
C(5) C(6) 1.3975(18) yes .
C(5) C(12) 1.3780(19) yes .
C(6) C(7) 1.4166(18) yes .
C(7) C(8) 1.3764(19) yes .
C(8) C(13) 1.4092(18) yes .
C(8) C(27) 1.5145(17) yes .
C(9) C(10) 1.5017(18) yes .
C(9) C(13) 1.5033(19) yes .
C(10) C(11) 1.4002(18) yes .
C(12) C(13) 1.4004(18) yes .
C(15) C(16) 1.5123(18) yes .
C(16) C(17) 1.394(2) yes .
C(17) C(18) 1.364(2) yes .
C(18) C(19) 1.384(2) yes .
C(19) C(20) 1.375(2) yes .
C(21) C(22) 1.5166(18) yes .
C(22) C(23) 1.378(2) yes .
C(23) C(24) 1.381(2) yes .
C(24) C(25) 1.385(2) yes .
C(25) C(26) 1.379(2) yes .
C(28) C(29) 1.5092(19) yes .
C(29) C(30) 1.384(2) yes .
C(30) C(31) 1.377(2) yes .
C(31) C(32) 1.376(2) yes .
C(32) C(33) 1.385(2) yes .
C(34) C(35) 1.5126(17) yes .
C(35) C(36) 1.3835(19) yes .
C(36) C(37) 1.388(2) yes .
C(37) C(38) 1.372(2) yes .
C(38) C(39) 1.378(2) yes .
O(1) H(34) 0.991 no .
O(5) H(35) 0.875 no .
O(5) H(36) 0.806 no .
O(14) H(37) 0.612 no .
O(14) H(38) 0.724 no .
O(15) H(39) 0.819 no .
O(15) H(40) 0.887 no .
C(2) H(1) 0.916 no .
C(4) H(2) 0.981 no .
C(5) H(3) 0.968 no .
C(7) H(4) 0.990 no .
C(9) H(5) 1.004 no .
C(14) H(6) 0.981 no .
C(14) H(7) 0.973 no .
C(15) H(8) 0.981 no .
C(15) H(9) 0.990 no .
C(17) H(10) 0.972 no .
C(18) H(11) 0.990 no .
C(19) H(12) 1.017 no .
C(20) H(13) 0.999 no .
C(21) H(14) 0.945 no .
C(21) H(15) 0.980 no .
C(23) H(16) 1.068 no .
C(24) H(17) 0.940 no .
C(25) H(18) 1.009 no .
C(26) H(19) 1.007 no .
C(27) H(20) 0.966 no .
C(27) H(21) 1.000 no .
C(28) H(22) 0.924 no .
C(28) H(23) 0.980 no .
C(30) H(24) 1.079 no .
C(31) H(25) 0.967 no .
C(32) H(26) 0.961 no .
C(33) H(27) 1.005 no .
C(34) H(28) 0.967 no .
C(34) H(29) 0.972 no .
C(36) H(30) 1.040 no .
C(37) H(31) 0.991 no .
C(38) H(32) 0.952 no .
C(39) H(33) 0.947 no .

loop_
_geom_contact_atom_site_label_1
_geom_contact_atom_site_label_2
_geom_contact_distance
_geom_contact_site_symmetry_2
O(1) O(15) 2.7262(17) 4_544
O(1) N(3) 3.3633(16) 2_645
O(1) C(15) 3.3344(16) 2_645
O(1) C(16) 3.5252(16) 2_645
O(1) C(22) 3.5357(17) 2_645
O(1) C(25) 3.5058(19) 2_645
O(1) C(26) 3.3281(18) 2_645
O(3) C(37) 3.3351(16) 4_554
O(5) O(12) 2.8559(16) 4_554
O(5) O(13) 3.263(2) 4_554
O(6) C(35) 3.5246(18) 3_756
O(6) C(36) 3.260(2) 3_756
O(7) C(18) 3.243(2) 2_645
O(7) C(32) 3.488(2) 2_745
O(8) O(15) 2.8258(17) .
O(8) C(28) 3.2480(16) 3_756
O(8) C(38) 3.4920(17) 1_545
O(9) O(10) 3.021(2) .
O(9) C(14) 3.5354(19) .
O(9) C(27) 3.489(2) .
O(10) O(9) 3.021(2) .
O(10) O(14) 3.428(5) 3_656
O(10) C(21) 3.587(2) .
O(11) O(14) 3.140(4) .
O(11) O(14) 3.300(4) 3_656
O(11) C(21) 3.432(2) .
O(11) C(23) 3.346(2) .
O(12) O(5) 2.8559(16) 4_555
O(12) C(17) 3.404(2) 3_656
O(12) C(30) 3.302(2) 3_756
O(13) O(5) 3.263(2) 4_555
O(13) C(20) 3.348(2) 4_555
O(13) C(23) 3.533(2) .
O(13) C(36) 3.452(2) .
O(14) O(10) 3.428(5) 3_656
O(14) O(11) 3.140(4) .
O(14) O(11) 3.300(4) 3_656
O(14) O(15) 2.135(4) 3_656
O(14) C(23) 3.515(4) .
O(15) O(1) 2.7262(17) 4_545
O(15) O(8) 2.8258(17) .
O(15) O(14) 2.135(4) 3_656
O(15) C(3) 3.4757(18) 4_545
O(15) C(4) 3.4365(18) 4_545
O(15) C(23) 3.492(2) 3_656
O(15) C(25) 3.475(2) 1_545
N(3) O(1) 3.3633(16) 2_655
C(3) O(15) 3.4757(18) 4_544
C(4) O(15) 3.4365(18) 4_544
C(14) O(9) 3.5354(19) .
C(15) O(1) 3.3344(16) 2_655
C(16) O(1) 3.5252(16) 2_655
C(17) O(12) 3.404(2) 3_656
C(18) O(7) 3.243(2) 2_655
C(18) C(26) 3.5797(19) 2_645
C(20) O(13) 3.348(2) 4_554
C(21) O(10) 3.587(2) .
C(21) O(11) 3.432(2) .
C(22) O(1) 3.5357(17) 2_655
C(23) O(11) 3.346(2) .
C(23) O(13) 3.533(2) .
C(23) O(14) 3.515(4) .
C(23) O(15) 3.492(2) 3_656
C(25) O(1) 3.5058(19) 2_655
C(25) O(15) 3.475(2) 1_565
C(26) O(1) 3.3281(18) 2_655
C(26) C(18) 3.5797(19) 2_655
C(27) O(9) 3.489(2) .
C(28) O(8) 3.2480(16) 3_756
C(30) O(12) 3.302(2) 3_756
C(32) O(7) 3.488(2) 2_755
C(35) O(6) 3.5246(18) 3_756
C(36) O(6) 3.260(2) 3_756
C(36) O(13) 3.452(2) .
C(37) O(3) 3.3351(16) 4_555
C(38) O(8) 3.4920(17) 1_565
Cl(1) H(7) 3.419 .
Cl(1) H(21) 3.290 .
Cl(1) H(22) 3.329 3_756
Cl(1) H(23) 3.236 3_756
Cl(1) H(26) 3.127 2_745
Cl(1) H(32) 3.130 1_545
Cl(1) H(40) 2.940 .
Cl(2) H(9) 3.344 3_656
Cl(2) H(13) 3.048 4_555
Cl(2) H(14) 3.523 .
Cl(2) H(16) 3.091 .
Cl(2) H(24) 3.298 3_756
Cl(2) H(36) 2.922 4_555
O(1) H(8) 2.416 2_645
O(1) H(17) 3.555 4_554
O(1) H(39) 2.639 4_544
O(1) H(40) 3.273 4_544
O(3) H(31) 2.345 4_554
O(5) H(10) 3.436 2_655
O(6) H(20) 3.573 .
O(6) H(21) 2.954 .
O(6) H(22) 3.449 3_756
O(6) H(23) 2.941 3_756
O(6) H(26) 2.719 2_745
O(6) H(28) 3.195 3_756
O(6) H(30) 3.016 3_756
O(6) H(32) 3.017 1_545
O(7) H(7) 3.133 .
O(7) H(11) 2.312 2_645
O(7) H(12) 3.596 2_645
O(7) H(18) 2.814 1_545
O(7) H(19) 3.595 1_545
O(7) H(26) 2.653 2_745
O(7) H(32) 3.445 1_545
O(7) H(40) 3.057 .
O(8) H(2) 3.371 4_545
O(8) H(18) 3.344 1_545
O(8) H(22) 2.965 3_756
O(8) H(23) 2.714 3_756
O(8) H(24) 2.970 3_756
O(8) H(32) 2.544 1_545
O(8) H(37) 3.201 3_656
O(8) H(39) 2.918 .
O(8) H(40) 1.947 .
O(9) H(5) 2.823 .
O(9) H(7) 2.570 .
O(9) H(15) 3.196 .
O(9) H(21) 2.489 .
O(9) H(22) 2.987 3_756
O(9) H(23) 3.531 3_756
O(9) H(29) 2.801 .
O(9) H(40) 3.548 .
O(10) H(14) 3.394 .
O(10) H(15) 3.051 .
O(10) H(22) 2.902 3_756
O(10) H(24) 2.780 3_756
O(10) H(29) 3.229 .
O(10) H(37) 3.399 3_656
O(11) H(6) 3.356 3_656
O(11) H(9) 2.821 3_656
O(11) H(12) 3.130 4_555
O(11) H(13) 2.972 4_555
O(11) H(14) 2.767 .
O(11) H(15) 3.549 .
O(11) H(16) 2.380 .
O(11) H(37) 3.539 3_656
O(11) H(38) 2.492 .
O(11) H(38) 3.382 3_656
O(12) H(4) 3.445 3_756
O(12) H(9) 2.724 3_656
O(12) H(10) 2.466 3_656
O(12) H(13) 3.151 4_555
O(12) H(24) 2.813 3_756
O(12) H(25) 3.314 3_756
O(12) H(35) 3.137 4_555
O(12) H(36) 2.093 4_555
O(13) H(4) 3.265 3_756
O(13) H(13) 2.357 4_555
O(13) H(16) 2.786 .
O(13) H(30) 3.140 .
O(13) H(35) 3.453 4_555
O(13) H(36) 2.625 4_555
O(14) H(6) 3.260 3_656
O(14) H(7) 3.558 3_656
O(14) H(8) 3.483 .
O(14) H(12) 2.911 4_555
O(14) H(14) 3.044 .
O(14) H(14) 3.296 3_656
O(14) H(16) 3.026 .
O(14) H(34) 3.380 2_655
O(14) H(39) 1.817 3_656
O(14) H(40) 2.452 3_656
O(15) H(2) 2.857 4_545
O(15) H(8) 3.445 3_656
O(15) H(12) 3.345 2_645
O(15) H(16) 3.496 3_656
O(15) H(17) 2.994 1_545
O(15) H(18) 2.742 1_545
O(15) H(34) 1.750 4_545
O(15) H(37) 1.579 3_656
O(15) H(38) 2.737 3_656
N(2) H(1) 3.201 2_655
N(4) H(28) 3.501 3_756
C(3) H(8) 3.415 2_645
C(3) H(39) 3.389 4_544
C(4) H(17) 3.507 4_554
C(4) H(31) 3.592 4_554
C(4) H(39) 3.476 4_544
C(4) H(40) 3.373 4_544
C(5) H(31) 3.311 4_554
C(11) H(31) 3.364 4_554
C(12) H(31) 3.202 4_554
C(14) H(38) 3.449 3_656
C(15) H(34) 3.582 2_655
C(16) H(1) 3.315 2_655
C(17) H(1) 3.400 2_655
C(17) H(19) 3.378 2_645
C(17) H(25) 2.913 1_455
C(18) H(1) 3.366 2_655
C(18) H(6) 3.537 2_655
C(18) H(18) 3.083 2_645
C(18) H(19) 3.036 2_645
C(18) H(25) 3.213 1_455
C(19) H(1) 3.279 2_655
C(19) H(6) 3.126 2_655
C(19) H(16) 3.519 4_554
C(19) H(18) 3.369 2_645
C(19) H(38) 3.562 4_554
C(20) H(1) 3.193 2_655
C(22) H(34) 3.517 2_655
C(23) H(12) 3.562 4_555
C(23) H(34) 3.371 2_655
C(23) H(37) 3.549 .
C(23) H(38) 3.492 .
C(24) H(2) 3.538 4_555
C(24) H(34) 3.403 2_655
C(25) H(11) 3.088 2_655
C(25) H(34) 3.563 2_655
C(25) H(40) 3.362 1_565
C(26) H(11) 3.135 2_655
C(27) H(28) 2.969 3_756
C(27) H(30) 3.373 3_756
C(31) H(10) 3.293 1_655
C(34) H(20) 3.177 3_756
C(34) H(28) 3.237 3_756
C(36) H(20) 3.506 3_756
C(37) H(3) 3.408 4_555
H(1) N(2) 3.201 2_645
H(1) C(16) 3.315 2_645
H(1) C(17) 3.400 2_645
H(1) C(18) 3.366 2_645
H(1) C(19) 3.279 2_645
H(1) C(20) 3.193 2_645
H(2) O(8) 3.371 4_544
H(2) O(15) 2.857 4_544
H(2) C(24) 3.538 4_554
H(2) H(17) 2.890 4_554
H(2) H(31) 3.042 4_554
H(2) H(32) 3.488 4_554
H(2) H(39) 3.048 4_544
H(2) H(40) 2.644 4_544
H(3) C(37) 3.408 4_554
H(3) H(31) 2.788 4_554
H(4) O(12) 3.445 3_756
H(4) O(13) 3.265 3_756
H(4) H(30) 3.145 3_756
H(5) O(9) 2.823 .
H(6) O(11) 3.356 3_656
H(6) O(14) 3.260 3_656
H(6) C(18) 3.537 2_645
H(6) C(19) 3.126 2_645
H(6) H(11) 3.552 2_645
H(6) H(12) 2.929 2_645
H(6) H(38) 2.758 3_656
H(7) Cl(1) 3.419 .
H(7) O(7) 3.133 .
H(7) O(9) 2.570 .
H(7) O(14) 3.558 3_656
H(7) H(38) 3.312 3_656
H(8) O(1) 2.416 2_655
H(8) O(14) 3.483 .
H(8) O(15) 3.445 3_656
H(8) C(3) 3.415 2_655
H(8) H(34) 2.617 2_655
H(8) H(37) 3.309 .
H(8) H(39) 2.901 3_656
H(9) Cl(2) 3.344 3_656
H(9) O(11) 2.821 3_656
H(9) O(12) 2.724 3_656
H(10) O(5) 3.436 2_645
H(10) O(12) 2.466 3_656
H(10) C(31) 3.293 1_455
H(10) H(19) 3.201 2_645
H(10) H(25) 2.441 1_455
H(10) H(36) 3.046 2_645
H(11) O(7) 2.312 2_655
H(11) C(25) 3.088 2_645
H(11) C(26) 3.135 2_645
H(11) H(6) 3.552 2_655
H(11) H(18) 2.445 2_645
H(11) H(19) 2.568 2_645
H(11) H(25) 3.036 1_455
H(12) O(7) 3.596 2_655
H(12) O(11) 3.130 4_554
H(12) O(14) 2.911 4_554
H(12) O(15) 3.345 2_655
H(12) C(23) 3.562 4_554
H(12) H(6) 2.929 2_655
H(12) H(16) 2.756 4_554
H(12) H(17) 3.487 4_554
H(12) H(18) 3.052 2_645
H(12) H(37) 3.077 4_554
H(12) H(38) 2.644 4_554
H(13) Cl(2) 3.048 4_554
H(13) O(11) 2.972 4_554
H(13) O(12) 3.151 4_554
H(13) O(13) 2.357 4_554
H(13) H(16) 3.180 4_554
H(14) Cl(2) 3.523 .
H(14) O(10) 3.394 .
H(14) O(11) 2.767 .
H(14) O(14) 3.044 .
H(14) O(14) 3.296 3_656
H(14) H(37) 3.313 .
H(14) H(38) 2.916 .
H(14) H(38) 2.919 3_656
H(15) O(9) 3.196 .
H(15) O(10) 3.051 .
H(15) O(11) 3.549 .
H(16) Cl(2) 3.091 .
H(16) O(11) 2.380 .
H(16) O(13) 2.786 .
H(16) O(14) 3.026 .
H(16) O(15) 3.496 3_656
H(16) C(19) 3.519 4_555
H(16) H(12) 2.756 4_555
H(16) H(13) 3.180 4_555
H(16) H(37) 3.210 .
H(16) H(38) 2.815 .
H(17) O(1) 3.555 4_555
H(17) O(15) 2.994 1_565
H(17) C(4) 3.507 4_555
H(17) H(2) 2.890 4_555
H(17) H(12) 3.487 4_555
H(17) H(17) 3.376 3_666
H(17) H(34) 2.974 4_555
H(17) H(40) 3.157 1_565
H(18) O(7) 2.814 1_565
H(18) O(8) 3.344 1_565
H(18) O(15) 2.742 1_565
H(18) C(18) 3.083 2_655
H(18) C(19) 3.369 2_655
H(18) H(11) 2.445 2_655
H(18) H(12) 3.052 2_655
H(18) H(39) 3.518 1_565
H(18) H(40) 2.591 1_565
H(19) O(7) 3.595 1_565
H(19) C(17) 3.378 2_655
H(19) C(18) 3.036 2_655
H(19) H(10) 3.201 2_655
H(19) H(11) 2.568 2_655
H(20) O(6) 3.573 .
H(20) C(34) 3.177 3_756
H(20) C(36) 3.506 3_756
H(20) H(28) 2.344 3_756
H(20) H(29) 3.242 3_756
H(20) H(30) 2.564 3_756
H(21) Cl(1) 3.290 .
H(21) O(6) 2.954 .
H(21) O(9) 2.489 .
H(21) H(28) 2.789 3_756
H(21) H(30) 3.445 3_756
H(22) Cl(1) 3.329 3_756
H(22) O(6) 3.449 3_756
H(22) O(8) 2.965 3_756
H(22) O(9) 2.987 3_756
H(22) O(10) 2.902 3_756
H(22) H(28) 3.368 3_756
H(22) H(29) 3.454 3_756
H(23) Cl(1) 3.236 3_756
H(23) O(6) 2.941 3_756
H(23) O(8) 2.714 3_756
H(23) O(9) 3.531 3_756
H(24) Cl(2) 3.298 3_756
H(24) O(8) 2.970 3_756
H(24) O(10) 2.780 3_756
H(24) O(12) 2.813 3_756
H(24) H(39) 3.173 3_756
H(24) H(40) 3.264 3_756
H(25) O(12) 3.314 3_756
H(25) C(17) 2.913 1_655
H(25) C(18) 3.213 1_655
H(25) H(10) 2.441 1_655
H(25) H(11) 3.036 1_655
H(26) Cl(1) 3.127 2_755
H(26) O(6) 2.719 2_755
H(26) O(7) 2.653 2_755
H(27) H(30) 3.457 4_554
H(28) O(6) 3.195 3_756
H(28) N(4) 3.501 3_756
H(28) C(27) 2.969 3_756
H(28) C(34) 3.237 3_756
H(28) H(20) 2.344 3_756
H(28) H(21) 2.789 3_756
H(28) H(22) 3.368 3_756
H(28) H(28) 2.560 3_756
H(28) H(29) 3.265 3_756
H(29) O(9) 2.801 .
H(29) O(10) 3.229 .
H(29) H(20) 3.242 3_756
H(29) H(22) 3.454 3_756
H(29) H(28) 3.265 3_756
H(30) O(6) 3.016 3_756
H(30) O(13) 3.140 .
H(30) C(27) 3.373 3_756
H(30) H(4) 3.145 3_756
H(30) H(20) 2.564 3_756
H(30) H(21) 3.445 3_756
H(30) H(27) 3.457 4_555
H(31) O(3) 2.345 4_555
H(31) C(4) 3.592 4_555
H(31) C(5) 3.311 4_555
H(31) C(11) 3.364 4_555
H(31) C(12) 3.202 4_555
H(31) H(2) 3.042 4_555
H(31) H(3) 2.788 4_555
H(32) Cl(1) 3.130 1_565
H(32) O(6) 3.017 1_565
H(32) O(7) 3.445 1_565
H(32) O(8) 2.544 1_565
H(32) H(2) 3.488 4_555
H(32) H(40) 3.528 1_565
H(34) O(14) 3.380 2_645
H(34) O(15) 1.750 4_544
H(34) C(15) 3.582 2_645
H(34) C(22) 3.517 2_645
H(34) C(23) 3.371 2_645
H(34) C(24) 3.403 2_645
H(34) C(25) 3.563 2_645
H(34) H(8) 2.617 2_645
H(34) H(17) 2.974 4_554
H(34) H(37) 2.878 2_645
H(34) H(39) 1.794 4_544
H(34) H(40) 2.338 4_544
H(35) O(12) 3.137 4_554
H(35) O(13) 3.453 4_554
H(36) Cl(2) 2.922 4_554
H(36) O(12) 2.093 4_554
H(36) O(13) 2.625 4_554
H(36) H(10) 3.046 2_655
H(37) O(8) 3.201 3_656
H(37) O(10) 3.399 3_656
H(37) O(11) 3.539 3_656
H(37) O(15) 1.579 3_656
H(37) C(23) 3.549 .
H(37) H(8) 3.309 .
H(37) H(12) 3.077 4_555
H(37) H(14) 3.313 .
H(37) H(16) 3.210 .
H(37) H(34) 2.878 2_655
H(37) H(39) 1.227 3_656
H(37) H(40) 1.879 3_656
H(38) O(11) 2.492 .
H(38) O(11) 3.382 3_656
H(38) O(15) 2.737 3_656
H(38) C(14) 3.449 3_656
H(38) C(19) 3.562 4_555
H(38) C(23) 3.492 .
H(38) H(6) 2.758 3_656
H(38) H(7) 3.312 3_656
H(38) H(12) 2.644 4_555
H(38) H(14) 2.916 .
H(38) H(14) 2.919 3_656
H(38) H(16) 2.815 .
H(38) H(39) 2.508 3_656
H(38) H(40) 3.082 3_656
H(39) O(1) 2.639 4_545
H(39) O(8) 2.918 .
H(39) O(14) 1.817 3_656
H(39) C(3) 3.389 4_545
H(39) C(4) 3.476 4_545
H(39) H(2) 3.048 4_545
H(39) H(8) 2.901 3_656
H(39) H(18) 3.518 1_545
H(39) H(24) 3.173 3_756
H(39) H(34) 1.794 4_545
H(39) H(37) 1.227 3_656
H(39) H(38) 2.508 3_656
H(40) Cl(1) 2.940 .
H(40) O(1) 3.273 4_545
H(40) O(7) 3.057 .
H(40) O(8) 1.947 .
H(40) O(9) 3.548 .
H(40) O(14) 2.452 3_656
H(40) C(4) 3.373 4_545
H(40) C(25) 3.362 1_545
H(40) H(2) 2.644 4_545
H(40) H(17) 3.157 1_545
H(40) H(18) 2.591 1_545
H(40) H(24) 3.264 3_756
H(40) H(32) 3.528 1_545
H(40) H(34) 2.338 4_545
H(40) H(37) 1.879 3_656
H(40) H(38) 3.082 3_656

loop_
_geom_torsion_atom_site_label_1
_geom_torsion_atom_site_label_2
_geom_torsion_atom_site_label_3
_geom_torsion_atom_site_label_4
_geom_torsion
_geom_torsion_site_symmetry_1
_geom_torsion_site_symmetry_3
_geom_torsion_site_symmetry_4
O(5) Zn(1) O(4) Zn(2) 48.98(5) . . .
O(5) Zn(1) O(4) C(9) -143.19(8) . . .
O(4) Zn(1) N(1) C(14) -44.57(8) . . .
O(4) Zn(1) N(1) C(15) -164.36(7) . . .
O(4) Zn(1) N(1) C(21) 80.26(8) . . .
N(1) Zn(1) O(4) Zn(2) -125.69(5) . . .
N(1) Zn(1) O(4) C(9) 42.14(8) . . .
O(4) Zn(1) N(2) C(16) 109.28(9) . . .
O(4) Zn(1) N(2) C(20) -72.52(11) . . .
N(2) Zn(1) O(4) Zn(2) 151.47(5) . . .
N(2) Zn(1) O(4) C(9) -40.70(10) . . .
O(4) Zn(1) N(3) C(22) -79.37(10) . . .
O(4) Zn(1) N(3) C(26) 105.12(11) . . .
N(3) Zn(1) O(4) Zn(2) -46.20(6) . . .
N(3) Zn(1) O(4) C(9) 121.63(8) . . .
O(5) Zn(1) N(1) C(14) 156.40(14) . . .
O(5) Zn(1) N(1) C(15) 36.61(19) . . .
O(5) Zn(1) N(1) C(21) -78.77(17) . . .
O(5) Zn(1) N(2) C(16) -147.89(8) . . .
O(5) Zn(1) N(2) C(20) 30.31(10) . . .
O(5) Zn(1) N(3) C(22) -176.59(10) . . .
O(5) Zn(1) N(3) C(26) 7.90(12) . . .
N(1) Zn(1) N(2) C(16) 18.23(8) . . .
N(1) Zn(1) N(2) C(20) -163.57(10) . . .
N(2) Zn(1) N(1) C(14) 88.62(8) . . .
N(2) Zn(1) N(1) C(15) -31.17(7) . . .
N(2) Zn(1) N(1) C(21) -146.55(8) . . .
N(1) Zn(1) N(3) C(22) 14.72(10) . . .
N(1) Zn(1) N(3) C(26) -160.79(12) . . .
N(3) Zn(1) N(1) C(14) -154.21(9) . . .
N(3) Zn(1) N(1) C(15) 85.99(7) . . .
N(3) Zn(1) N(1) C(21) -29.39(8) . . .
N(2) Zn(1) N(3) C(22) 86.83(10) . . .
N(2) Zn(1) N(3) C(26) -88.69(12) . . .
N(3) Zn(1) N(2) C(16) -52.73(9) . . .
N(3) Zn(1) N(2) C(20) 125.48(10) . . .
O(2) Zn(2) O(4) Zn(1) -40.40(5) 2_755 . .
O(2) Zn(2) O(4) C(9) 151.67(8) 2_755 . .
O(4) Zn(2) O(2) C(6) -138.25(8) . 2_755 2_755
O(2) Zn(2) N(4) C(27) -150.44(10) 2_755 . .
O(2) Zn(2) N(4) C(28) -31.42(14) 2_755 . .
O(2) Zn(2) N(4) C(34) 83.12(13) 2_755 . .
N(4) Zn(2) O(2) C(6) 53.95(14) . 2_755 2_755
O(2) Zn(2) N(5) C(29) 128.43(8) 2_755 . .
O(2) Zn(2) N(5) C(33) -45.71(10) 2_755 . .
N(5) Zn(2) O(2) C(6) -15.45(8) . 2_755 2_755
O(2) Zn(2) N(6) C(35) 179.23(10) 2_755 . .
O(2) Zn(2) N(6) C(39) 2.38(10) 2_755 . .
N(6) Zn(2) O(2) C(6) 107.02(8) . 2_755 2_755
O(4) Zn(2) N(4) C(27) 41.82(9) . . .
O(4) Zn(2) N(4) C(28) 160.84(7) . . .
O(4) Zn(2) N(4) C(34) -84.63(8) . . .
N(4) Zn(2) O(4) Zn(1) 135.11(5) . . .
N(4) Zn(2) O(4) C(9) -32.82(8) . . .
O(4) Zn(2) N(5) C(29) -126.10(8) . . .
O(4) Zn(2) N(5) C(33) 59.76(11) . . .
N(5) Zn(2) O(4) Zn(1) -144.16(4) . . .
N(5) Zn(2) O(4) C(9) 47.90(9) . . .
O(4) Zn(2) N(6) C(35) 77.83(10) . . .
O(4) Zn(2) N(6) C(39) -99.03(10) . . .
N(6) Zn(2) O(4) Zn(1) 55.81(6) . . .
N(6) Zn(2) O(4) C(9) -112.13(8) . . .
N(4) Zn(2) N(5) C(29) -31.08(8) . . .
N(4) Zn(2) N(5) C(33) 154.78(10) . . .
N(5) Zn(2) N(4) C(27) -77.41(9) . . .
N(5) Zn(2) N(4) C(28) 41.61(7) . . .
N(5) Zn(2) N(4) C(34) 156.14(8) . . .
N(4) Zn(2) N(6) C(35) -18.22(9) . . .
N(4) Zn(2) N(6) C(39) 164.93(11) . . .
N(6) Zn(2) N(4) C(27) 154.05(9) . . .
N(6) Zn(2) N(4) C(28) -86.93(7) . . .
N(6) Zn(2) N(4) C(34) 27.61(7) . . .
N(5) Zn(2) N(6) C(35) -81.92(10) . . .
N(5) Zn(2) N(6) C(39) 101.23(10) . . .
N(6) Zn(2) N(5) C(29) 32.32(9) . . .
N(6) Zn(2) N(5) C(33) -141.82(9) . . .
Zn(2) O(2) C(6) C(5) -58.94(12) 2_745 . .
Zn(2) O(2) C(6) C(7) 115.46(10) 2_745 . .
C(11) O(3) C(12) C(5) 146.66(10) . . .
C(11) O(3) C(12) C(13) -29.08(14) . . .
C(12) O(3) C(11) C(4) -149.53(10) . . .
C(12) O(3) C(11) C(10) 28.08(15) . . .
Zn(1) O(4) C(9) C(10) 30.28(13) . . .
Zn(1) O(4) C(9) C(13) 152.30(8) . . .
Zn(2) O(4) C(9) C(10) -161.44(8) . . .
Zn(2) O(4) C(9) C(13) -39.43(12) . . .
Zn(1) N(1) C(14) C(1) -30.57(12) . . .
Zn(1) N(1) C(15) C(16) 40.06(11) . . .
Zn(1) N(1) C(21) C(22) 39.47(12) . . .
C(14) N(1) C(15) C(16) -84.07(12) . . .
C(15) N(1) C(14) C(1) 84.42(13) . . .
C(14) N(1) C(21) C(22) 166.95(11) . . .
C(21) N(1) C(14) C(1) -151.62(11) . . .
C(15) N(1) C(21) C(22) -69.36(14) . . .
C(21) N(1) C(15) C(16) 151.12(10) . . .
Zn(1) N(2) C(16) C(15) -0.17(14) . . .
Zn(1) N(2) C(16) C(17) 175.64(9) . . .
Zn(1) N(2) C(20) C(19) -175.21(9) . . .
C(16) N(2) C(20) C(19) 2.93(18) . . .
C(20) N(2) C(16) C(15) -178.51(11) . . .
C(20) N(2) C(16) C(17) -2.70(18) . . .
Zn(1) N(3) C(22) C(21) 3.70(16) . . .
Zn(1) N(3) C(22) C(23) -176.18(11) . . .
Zn(1) N(3) C(26) C(25) 175.77(11) . . .
C(22) N(3) C(26) C(25) 0.3(2) . . .
C(26) N(3) C(22) C(21) 179.46(12) . . .
C(26) N(3) C(22) C(23) -0.4(2) . . .
Zn(2) N(4) C(27) C(8) 28.65(13) . . .
Zn(2) N(4) C(28) C(29) -47.59(10) . . .
Zn(2) N(4) C(34) C(35) -33.30(12) . . .
C(27) N(4) C(28) C(29) 76.12(12) . . .
C(28) N(4) C(27) C(8) -83.52(13) . . .
C(27) N(4) C(34) C(35) -163.17(10) . . .
C(34) N(4) C(27) C(8) 153.18(11) . . .
C(28) N(4) C(34) C(35) 73.15(13) . . .
C(34) N(4) C(28) C(29) -159.94(10) . . .
Zn(2) N(5) C(29) C(28) 12.45(13) . . .
Zn(2) N(5) C(29) C(30) -167.84(10) . . .
Zn(2) N(5) C(33) C(32) 168.34(9) . . .
C(29) N(5) C(33) C(32) -5.52(17) . . .
C(33) N(5) C(29) C(28) -172.87(10) . . .
C(33) N(5) C(29) C(30) 6.84(18) . . .
Zn(2) N(6) C(35) C(34) 4.93(16) . . .
Zn(2) N(6) C(35) C(36) -176.07(11) . . .
Zn(2) N(6) C(39) C(38) 177.11(11) . . .
C(35) N(6) C(39) C(38) 0.3(2) . . .
C(39) N(6) C(35) C(34) -178.03(12) . . .
C(39) N(6) C(35) C(36) 1.0(2) . . .
C(2) C(1) C(10) C(9) -178.83(10) . . .
C(2) C(1) C(10) C(11) 1.89(16) . . .
C(10) C(1) C(2) C(3) -3.14(17) . . .
C(2) C(1) C(14) N(1) -101.46(12) . . .
C(14) C(1) C(2) C(3) 173.90(11) . . .
C(10) C(1) C(14) N(1) 75.61(14) . . .
C(14) C(1) C(10) C(9) 4.12(17) . . .
C(14) C(1) C(10) C(11) -175.17(10) . . .
C(1) C(2) C(3) O(1) 179.57(11) . . .
C(1) C(2) C(3) C(4) 2.05(18) . . .
O(1) C(3) C(4) C(11) -177.25(11) . . .
C(2) C(3) C(4) C(11) 0.18(18) . . .
C(3) C(4) C(11) O(3) 176.17(10) . . .
C(3) C(4) C(11) C(10) -1.39(18) . . .
C(6) C(5) C(12) O(3) -171.62(10) . . .
C(6) C(5) C(12) C(13) 3.97(17) . . .
C(12) C(5) C(6) O(2) 167.47(10) . . .
C(12) C(5) C(6) C(7) -7.14(16) . . .
O(2) C(6) C(7) C(8) -169.39(10) . . .
C(5) C(6) C(7) C(8) 5.11(16) . . .
C(6) C(7) C(8) C(13) 0.35(17) . . .
C(6) C(7) C(8) C(27) 178.12(10) . . .
C(7) C(8) C(13) C(9) 174.67(10) . . .
C(7) C(8) C(13) C(12) -3.59(16) . . .
C(7) C(8) C(27) N(4) 110.01(12) . . .
C(13) C(8) C(27) N(4) -72.16(14) . . .
C(27) C(8) C(13) C(9) -3.07(17) . . .
C(27) C(8) C(13) C(12) 178.66(10) . . .
O(4) C(9) C(10) C(1) -87.45(13) . . .
O(4) C(9) C(10) C(11) 91.83(13) . . .
O(4) C(9) C(13) C(8) 89.73(13) . . .
O(4) C(9) C(13) C(12) -92.07(12) . . .
C(10) C(9) C(13) C(8) -147.87(11) . . .
C(10) C(9) C(13) C(12) 30.34(14) . . .
C(13) C(9) C(10) C(1) 149.32(11) . . .
C(13) C(9) C(10) C(11) -31.40(14) . . .
C(1) C(10) C(11) O(3) -177.06(10) . . .
C(1) C(10) C(11) C(4) 0.36(17) . . .
C(9) C(10) C(11) O(3) 3.61(16) . . .
C(9) C(10) C(11) C(4) -178.98(10) . . .
O(3) C(12) C(13) C(8) 176.84(9) . . .
O(3) C(12) C(13) C(9) -1.54(16) . . .
C(5) C(12) C(13) C(8) 1.45(17) . . .
C(5) C(12) C(13) C(9) -176.93(10) . . .
N(1) C(15) C(16) N(2) -30.36(15) . . .
N(1) C(15) C(16) C(17) 153.87(11) . . .
N(2) C(16) C(17) C(18) 0.19(19) . . .
C(15) C(16) C(17) C(18) 175.77(12) . . .
C(16) C(17) C(18) C(19) 2.1(2) . . .
C(17) C(18) C(19) C(20) -1.9(2) . . .
C(18) C(19) C(20) N(2) -0.6(2) . . .
N(1) C(21) C(22) N(3) -31.28(17) . . .
N(1) C(21) C(22) C(23) 148.60(14) . . .
N(3) C(22) C(23) C(24) -0.2(2) . . .
C(21) C(22) C(23) C(24) 179.95(11) . . .
C(22) C(23) C(24) C(25) 0.9(2) . . .
C(23) C(24) C(25) C(26) -0.9(2) . . .
C(24) C(25) C(26) N(3) 0.3(2) . . .
N(4) C(28) C(29) N(5) 28.22(14) . . .
N(4) C(28) C(29) C(30) -151.49(11) . . .
N(5) C(29) C(30) C(31) -2.45(19) . . .
C(28) C(29) C(30) C(31) 177.24(12) . . .
C(29) C(30) C(31) C(32) -3.3(2) . . .
C(30) C(31) C(32) C(33) 4.5(2) . . .
C(31) C(32) C(33) N(5) -0.09(15) . . .
N(4) C(34) C(35) N(6) 20.97(17) . . .
N(4) C(34) C(35) C(36) -158.06(13) . . .
N(6) C(35) C(36) C(37) -0.6(2) . . .
C(34) C(35) C(36) C(37) 178.36(14) . . .
C(35) C(36) C(37) C(38) -1.0(2) . . .
C(36) C(37) C(38) C(39) 2.2(2) . . .
C(37) C(38) C(39) N(6) -1.8(2) . . .
